data_4003888
loop_
_publ_author_name
'Meier, William R.'
'Chakoumakos, Bryan C.'
'Okamoto, Satoshi'
'McGuire, Michael A.'
'Hermann, Rapha\"el P.'
'Samolyuk, German D.'
'Gao, Shang'
'Zhang, Qiang'
'Stone, Matthew B.'
'Christianson, Andrew D.'
'Sales, Brian C.'

_publ_section_title
;
 A Catastrophic Charge Density Wave in BaFe2Al9
;
_journal_name_full 'Chemistry of Materials'
_journal_paper_doi 10.1021/acs.chemmater.1c00005
_journal_year 2021
_chemical_compound_source 'crystals grown from high temperature aluminium melt'
_chemical_formula_sum 'Al9 Ba Fe2'
_chemical_formula_weight 491.9
_chemical_name_common 'Barium Iron Aluminum'
_space_group_IT_number 191
_space_group_name_Hall '-P 6 2'
_space_group_name_H-M_alt 'P 6/m m m'
_symmetry_cell_setting hexagonal
_symmetry_Int_Tables_number 191
_symmetry_space_group_name_Hall '-P 6 2'
_symmetry_space_group_name_H-M 'P 6/m m m'
_audit_creation_method 'Jana2020 Version : 26/09/2020'
_cell_angle_alpha 90
_cell_angle_beta 90
_cell_angle_gamma 120
_cell_formula_units_Z 1
_cell_length_a 8.018667(16)
_cell_length_b 8.018667(16)
_cell_length_c 3.934816(14)
_cell_measurement_temperature 300
_cell_volume 219.1086(10)
_diffrn_ambient_temperature 300
_diffrn_measurement_device POWGEN
_diffrn_measurement_device_type 'time of flight powder diffractometer'
_diffrn_radiation_probe neutron
_diffrn_radiation_type Neutron
_diffrn_radiation_wavelength -1
_diffrn_source 'Spallation Neutron Source'
_diffrn_source_target Mercury
_exptl_absorpt_coefficient_mu 0
_exptl_crystal_density_diffrn 3.7277
_exptl_crystal_F_000 494.718
_pd_instr_location ' ?'
_pd_meas_2theta_range_max 275.086
_pd_meas_2theta_range_min 11.456
_pd_meas_number_of_points 3978
_pd_proc_2theta_range_max 199.974
_pd_proc_2theta_range_min 14
_pd_proc_ls_background_function '8 Legendre polynoms'
_pd_proc_ls_pref_orient_corr none
_pd_proc_ls_profile_function Pseudo-Voigt
_pd_proc_ls_prof_R_factor 0.031444
_pd_proc_ls_prof_wR_expected 0.009751
_pd_proc_ls_prof_wR_factor 0.027311
_refine_ls_goodness_of_fit_all 2.8013
_refine_ls_number_constraints 62
_refine_ls_number_parameters 46
_refine_ls_number_restraints 0
_refine_ls_R_factor_all 0.0119
_refine_ls_R_factor_gt 0.0115
_refine_ls_shift/su_max 0.0360
_refine_ls_shift/su_mean 0.0032
_refine_ls_weighting_scheme sigma
_refine_ls_wR_factor_all 0.0162
_refine_ls_wR_factor_gt 0.0158
_cod_data_source_file cm1c00005_si_001.cif
_cod_data_source_block global
_cod_original_formula_sum 'Ba Fe2 Al9'
_cod_database_code 4003888

loop_
_space_group_symop_id
_space_group_symop_operation_xyz
1 x,y,z
2 -y,x-y,z
3 -x+y,-x,z
4 -x,-y,z
5 y,-x+y,z
6 x-y,x,z
7 y,x,-z
8 x-y,-y,-z
9 -x,-x+y,-z
10 -y,-x,-z
11 -x+y,y,-z
12 x,x-y,-z
13 -x,-y,-z
14 y,-x+y,-z
15 x-y,x,-z
16 x,y,-z
17 -y,x-y,-z
18 -x+y,-x,-z
19 -y,-x,z
20 -x+y,y,z
21 x,x-y,z
22 y,x,z
23 x-y,-y,z
24 -x,-x+y,z

loop_
_atom_site_label
_atom_site_type_symbol
_atom_site_fract_x
_atom_site_fract_y
_atom_site_fract_z
_atom_site_adp_type
_atom_site_U_iso_or_equiv
_atom_site_site_symmetry_multiplicity
_atom_site_occupancy
_atom_site_calc_flag
_atom_site_refinement_flags
_atom_site_disorder_assembly
_atom_site_disorder_group
Al1 Al 0.5 0 0 Uani 0.0099(2) 3 1 d . . .
Al2 Al 0.21481(4) 0.42961(8) 0.5 Uani 0.00893(18) 6 1 d . . .
Ba1 Ba 0 0 0 Uani 0.0126(3) 1 1 d . . .
Fe1 Fe 0.333333 0.666667 0 Uani 0.00697(11) 2 0.984(3) d . . .

loop_
_atom_site_aniso_label
_atom_site_aniso_type_symbol
_atom_site_aniso_U_11
_atom_site_aniso_U_22
_atom_site_aniso_U_33
_atom_site_aniso_U_12
_atom_site_aniso_U_13
_atom_site_aniso_U_23
Al1 Al 0.0128(3) 0.0071(4) 0.0078(4) 0.00356(18) 0 0
Al2 Al 0.0093(2) 0.0105(2) 0.0073(3) 0.00525(12) 0 0
Ba1 Ba 0.0156(3) 0.0156(3) 0.0067(5) 0.00782(17) 0 0
Fe1 Fe 0.00598(15) 0.00598(15) 0.00898(19) 0.00299(7) 0 0

loop_
_atom_type_symbol
_atom_type_scat_length_neutron
_atom_type_scat_source
Al 3.449 International_Tables_Vol_C
Ba 5.070 International_Tables_Vol_C
Fe 9.450 International_Tables_Vol_C

loop_
_exptl_crystal_face_index_h
_exptl_crystal_face_index_k
_exptl_crystal_face_index_l
_exptl_crystal_face_perp_dist
? ? ? ?

loop_
_geom_angle_atom_site_label_1
_geom_angle_atom_site_label_2
_geom_angle_atom_site_label_3
_geom_angle_site_symmetry_1
_geom_angle_site_symmetry_2
_geom_angle_site_symmetry_3
_geom_angle
_geom_angle_publ_flag
? ? ? ? ? ? ? ?

loop_
_geom_bond_atom_site_label_1
_geom_bond_atom_site_label_2
_geom_bond_site_symmetry_1
_geom_bond_site_symmetry_2
_geom_bond_distance
_geom_bond_publ_flag
? ? ? ? ? ?

loop_
_geom_hbond_atom_site_label_D
_geom_hbond_atom_site_label_H
_geom_hbond_atom_site_label_A
_geom_hbond_site_symmetry_D
_geom_hbond_site_symmetry_H
_geom_hbond_site_symmetry_A
_geom_hbond_distance_DH
_geom_hbond_distance_HA
_geom_hbond_distance_DA
_geom_hbond_angle_DHA
_geom_hbond_publ_flag
? ? ? ? ? ? ? ? ? ? ?

loop_
_geom_torsion_atom_site_label_1
_geom_torsion_atom_site_label_2
_geom_torsion_atom_site_label_3
_geom_torsion_atom_site_label_4
_geom_torsion_site_symmetry_1
_geom_torsion_site_symmetry_2
_geom_torsion_site_symmetry_3
_geom_torsion_site_symmetry_4
_geom_torsion
_geom_torsion_publ_flag
? ? ? ? ? ? ? ? ? ?

loop_
_restr_angle_atom_site_label_1
_restr_angle_site_symmetry_1
_restr_angle_atom_site_label_2
_restr_angle_site_symmetry_2
_restr_angle_atom_site_label_3
_restr_angle_site_symmetry_3
_restr_angle_target
_restr_angle_target_weight_param
? ? ? ? ? ? ? ?

loop_
_restr_distance_atom_site_label_1
_restr_distance_site_symmetry_1
_restr_distance_atom_site_label_2
_restr_distance_site_symmetry_2
_restr_distance_target
_restr_distance_target_weight_param
? ? ? ? ? ?

loop_
_restr_equal_angle_atom_site_label_1
_restr_equal_angle_site_symmetry_1
_restr_equal_angle_atom_site_label_2
_restr_equal_angle_site_symmetry_2
_restr_equal_angle_atom_site_label_3
_restr_equal_angle_site_symmetry_3
_restr_equal_angle_class_class_id
_restr_equal_angle_class_target_weight_param
? ? ? ? ? ? ? ?

loop_
_restr_equal_distance_atom_site_label_1
_restr_equal_distance_site_symmetry_1
_restr_equal_distance_atom_site_label_2
_restr_equal_distance_site_symmetry_2
_restr_equal_distance_class_class_id
_restr_equal_distance_class_target_weight_param
? ? ? ? ? ?

loop_
_restr_equal_torsion_atom_site_label_1
_restr_equal_torsion_site_symmetry_1
_restr_equal_torsion_atom_site_label_2
_restr_equal_torsion_site_symmetry_2
_restr_equal_torsion_atom_site_label_3
_restr_equal_torsion_site_symmetry_3
_restr_equal_torsion_atom_site_label_4
_restr_equal_torsion_site_symmetry_4
_restr_equal_torsion_class_class_id
_restr_equal_torsion_class_target_weight_param
? ? ? ? ? ? ? ? ? ?

loop_
_restr_torsion_atom_site_label_1
_restr_torsion_site_symmetry_1
_restr_torsion_atom_site_label_2
_restr_torsion_site_symmetry_2
_restr_torsion_atom_site_label_3
_restr_torsion_site_symmetry_3
_restr_torsion_atom_site_label_4
_restr_torsion_site_symmetry_4
_restr_torsion_angle_target
_restr_torsion_weight_param
? ? ? ? ? ? ? ? ? ?

loop_
_jana_atom_site_adp_c_label
_jana_atom_site_adp_c_type_symbol
_jana_atom_site_adp_c_111
_jana_atom_site_adp_c_112
_jana_atom_site_adp_c_113
_jana_atom_site_adp_c_122
_jana_atom_site_adp_c_123
_jana_atom_site_adp_c_133
_jana_atom_site_adp_c_222
_jana_atom_site_adp_c_223
_jana_atom_site_adp_c_233
_jana_atom_site_adp_c_333
? ? ? ? ? ? ? ? ? ? ? ?

loop_
_jana_atom_site_adp_d_label
_jana_atom_site_adp_d_type_symbol
_jana_atom_site_adp_d_1111
_jana_atom_site_adp_d_1112
_jana_atom_site_adp_d_1113
_jana_atom_site_adp_d_1122
_jana_atom_site_adp_d_1123
_jana_atom_site_adp_d_1133
_jana_atom_site_adp_d_1222
_jana_atom_site_adp_d_1223
_jana_atom_site_adp_d_1233
_jana_atom_site_adp_d_1333
_jana_atom_site_adp_d_2222
_jana_atom_site_adp_d_2223
_jana_atom_site_adp_d_2233
_jana_atom_site_adp_d_2333
_jana_atom_site_adp_d_3333
? ? ? ? ? ? ? ? ? ? ? ? ? ? ? ? ?

loop_
_jana_atom_site_adp_e_label
_jana_atom_site_adp_e_type_symbol
_jana_atom_site_adp_e_11111
_jana_atom_site_adp_e_11112
_jana_atom_site_adp_e_11113
_jana_atom_site_adp_e_11122
_jana_atom_site_adp_e_11123
_jana_atom_site_adp_e_11133
_jana_atom_site_adp_e_11222
_jana_atom_site_adp_e_11223
_jana_atom_site_adp_e_11233
_jana_atom_site_adp_e_11333
_jana_atom_site_adp_e_12222
_jana_atom_site_adp_e_12223
_jana_atom_site_adp_e_12233
_jana_atom_site_adp_e_12333
_jana_atom_site_adp_e_13333
_jana_atom_site_adp_e_22222
_jana_atom_site_adp_e_22223
_jana_atom_site_adp_e_22233
_jana_atom_site_adp_e_22333
_jana_atom_site_adp_e_23333
_jana_atom_site_adp_e_33333
? ? ? ? ? ? ? ? ? ? ? ? ? ? ? ? ? ? ? ? ? ? ?

loop_
_jana_atom_site_adp_f_label
_jana_atom_site_adp_f_type_symbol
_jana_atom_site_adp_f_111111
_jana_atom_site_adp_f_111112
_jana_atom_site_adp_f_111113
_jana_atom_site_adp_f_111122
_jana_atom_site_adp_f_111123
_jana_atom_site_adp_f_111133
_jana_atom_site_adp_f_111222
_jana_atom_site_adp_f_111223
_jana_atom_site_adp_f_111233
_jana_atom_site_adp_f_111333
_jana_atom_site_adp_f_112222
_jana_atom_site_adp_f_112223
_jana_atom_site_adp_f_112233
_jana_atom_site_adp_f_112333
_jana_atom_site_adp_f_113333
_jana_atom_site_adp_f_122222
_jana_atom_site_adp_f_122223
_jana_atom_site_adp_f_122233
_jana_atom_site_adp_f_122333
_jana_atom_site_adp_f_123333
_jana_atom_site_adp_f_133333
_jana_atom_site_adp_f_222222
_jana_atom_site_adp_f_222223
_jana_atom_site_adp_f_222233
_jana_atom_site_adp_f_222333
_jana_atom_site_adp_f_223333
_jana_atom_site_adp_f_233333
_jana_atom_site_adp_f_333333
? ? ? ? ? ? ? ? ? ? ? ? ? ? ? ? ? ? ? ? ? ? ? ? ? ? ? ? ? ?
